data_4332573
loop_
_publ_author_name
'Sekiya, Ryo'
'Nishikiori, Shin-ichi'
'Ogura, Katsuyuki'

_publ_section_title
;
 Coordination Framework Hosts Consisting of 4-Pyridyl-Substituted
 Carboxylic Acid (PCA) Dimers and 1D Chains of Ni2+and SCN-:&#x00A0; A
 Rational Structural Extension toward Coordination Framework Hosts with
 Large Rectangular Cavities
;
_journal_issue 23
_journal_name_full 'Inorganic Chemistry'
_journal_page_first 9233
_journal_page_last 9244
_journal_paper_doi 10.1021/ic0605367
_journal_volume 45
_journal_year 2006
_chemical_formula_iupac '[Ni (S C N)2 (C6 H5 N O2)2].0.5(C18 H12)'
_chemical_formula_moiety 'C14 H10 N4 Ni O4 S2, C9 H6'
_chemical_formula_sum 'C23 H16 N4 Ni O4 S2'
_chemical_formula_weight 535.23
_chemical_name_systematic
;
 catena-bis(N-isonicotinic acid)nickel(II)
-bis(\m-thiocyanato-N,N',S,S'). 1/2(benz[a]anthracene)
;
_space_group_crystal_system triclinic
_space_group_IT_number 2
_space_group_name_Hall '-P 1'
_space_group_name_H-M_alt 'P -1'
_symmetry_space_group_name_Hall '-P 1'
_symmetry_space_group_name_H-M 'P -1'
_atom_sites_solution_hydrogens geom
_atom_sites_solution_primary direct
_atom_sites_solution_secondary difmap
_audit_conform_dict_location ftp://ftp.iucr.org/pub/cif_core.dic
_audit_conform_dict_name cif_core.dic
_audit_conform_dict_version 2.3
_audit_creation_date 2006-03-18T20:15:43-00:00
_audit_creation_method 'WinGX routine CIF_UPDATE'
_cell_angle_alpha 114.955(7)
_cell_angle_beta 50.810(15)
_cell_angle_gamma 131.827(13)
_cell_formula_units_Z 2
_cell_length_a 10.0252(18)
_cell_length_b 11.0678(9)
_cell_length_c 17.9626(18)
_cell_measurement_reflns_used 100
_cell_measurement_temperature 298(2)
_cell_measurement_theta_max 29.98
_cell_measurement_theta_min 1.46
_cell_volume 1151.1(4)
_computing_cell_refinement RAPID-AUTO
_computing_data_collection RAPID-AUTO
_computing_data_reduction 'SHELXL-97 (Sheldrick, 1997)'
_computing_molecular_graphics 'ORTEP-3 for Windows (L. J. Farrugia, 1997)'
_computing_structure_refinement 'SHELXL-97 (Sheldrick, 1997)'
_computing_structure_solution 'SHELXS-97 (Sheldrick, 1997)'
_diffrn_ambient_temperature 298(2)
_diffrn_measured_fraction_theta_full 0.895
_diffrn_measured_fraction_theta_max 0.895
_diffrn_measurement_device_type 'Rigaku RAXIS-RAPID'
_diffrn_measurement_method \w
_diffrn_radiation_monochromator graphite
_diffrn_radiation_probe x-ray
_diffrn_radiation_source 'fine-focus sealed tube'
_diffrn_radiation_type MoK\a
_diffrn_radiation_wavelength 0.71069
_diffrn_reflns_av_R_equivalents 0.0
_diffrn_reflns_av_unetI/netI 0.0473
_diffrn_reflns_limit_h_max 13
_diffrn_reflns_limit_h_min -14
_diffrn_reflns_limit_k_max 13
_diffrn_reflns_limit_k_min -15
_diffrn_reflns_limit_l_max 24
_diffrn_reflns_limit_l_min -25
_diffrn_reflns_number 5997
_diffrn_reflns_theta_full 29.98
_diffrn_reflns_theta_max 29.98
_diffrn_reflns_theta_min 1.46
_exptl_absorpt_coefficient_mu 1.063
_exptl_absorpt_correction_type none
_exptl_crystal_colour green
_exptl_crystal_density_diffrn 1.544
_exptl_crystal_density_method 'not measured'
_exptl_crystal_description block
_exptl_crystal_F_000 548
_exptl_crystal_size_max 0.3
_exptl_crystal_size_mid 0.15
_exptl_crystal_size_min 0.1
_refine_diff_density_max 0.385
_refine_diff_density_min -0.868
_refine_diff_density_rms 0.098
_refine_ls_extinction_method none
_refine_ls_goodness_of_fit_gt 1.096
_refine_ls_goodness_of_fit_ref 1.103
_refine_ls_hydrogen_treatment constr
_refine_ls_matrix_type full
_refine_ls_number_parameters 391
_refine_ls_number_reflns 5997
_refine_ls_number_restraints 51
_refine_ls_restrained_S_all 1.099
_refine_ls_R_factor_all 0.1099
_refine_ls_R_factor_gt 0.067
_refine_ls_shift/su_max 0
_refine_ls_shift/su_mean 0
_refine_ls_structure_factor_coef Fsqd
_refine_ls_weighting_details 'calc w=1/[\s^2^(Fo^2^)+(0.0665P)^2^+1.4267P] where P=(Fo^2^+2Fc^2^)/3'
_refine_ls_weighting_scheme calc
_refine_ls_wR_factor_all 0.1772
_refine_ls_wR_factor_gt 0.1553
_refine_ls_wR_factor_ref 0.1745
_reflns_number_gt 3910
_reflns_number_total 5997
_reflns_threshold_expression >2sigma(I)
_cod_data_source_file ic0605367sup1.cif
_cod_data_source_block benza(isoH)
_cod_database_code 4332573

loop_
_space_group_symop_id
_space_group_symop_operation_xyz
1 'x, y, z'
2 '-x, -y, -z'

loop_
_atom_site_label
_atom_site_type_symbol
_atom_site_fract_x
_atom_site_fract_y
_atom_site_fract_z
_atom_site_U_iso_or_equiv
_atom_site_adp_type
_atom_site_occupancy
_atom_site_symmetry_multiplicity
_atom_site_calc_flag
_atom_site_refinement_flags
_atom_site_disorder_assembly
_atom_site_disorder_group
C101 C -0.334(3) 0.321(3) 0.4015(17) 0.092(5) Uani 0.5 1 d PU A -1
H101 H -0.4746 0.2821 0.4392 0.11 Uiso 0.5 1 calc PR A -1
C102 C -0.009(3) 0.444(2) 0.3884(11) 0.071(3) Uani 0.5 1 d PU A -1
C103 C -0.028(4) 0.367(4) 0.2448(15) 0.098(7) Uani 0.5 1 d PU A -1
H103 H 0.0297 0.3485 0.1789 0.117 Uiso 0.5 1 calc PR A -1
C104 C -0.320(2) 0.3885(16) 0.5464(10) 0.078(3) Uani 0.5 1 d PU A -1
H104 H -0.461 0.3482 0.5854 0.093 Uiso 0.5 1 calc PR A -1
C105 C -0.236(5) 0.320(4) 0.305(2) 0.106(8) Uani 0.5 1 d PU A -1
H105 H -0.308 0.2881 0.2769 0.127 Uiso 0.5 1 calc PR A -1
C106 C -0.226(4) 0.380(3) 0.4434(15) 0.080(4) Uani 0.5 1 d PU A -1
C107 C 0.086(4) 0.438(3) 0.2852(15) 0.101(7) Uani 0.5 1 d PU A -1
H107 H 0.2296 0.4849 0.2458 0.121 Uiso 0.5 1 calc PR A -1
C108 C 0.105(3) 0.509(2) 0.4323(10) 0.067(3) Uani 0.5 1 d PU A -1
H108 H 0.2476 0.5524 0.3943 0.08 Uiso 0.5 1 calc PR A -1
C109 C 0.0083(19) 0.5099(14) 0.5294(8) 0.056(2) Uani 0.5 1 d PU A -1
C110 C -0.210(2) 0.453(2) 0.5884(10) 0.066(3) Uani 0.5 1 d PU A -1
C111 C -0.305(2) 0.4588(16) 0.6906(8) 0.076(3) Uani 0.5 1 d PU A -1
H111 H -0.4467 0.4167 0.7286 0.091 Uiso 0.5 1 calc PR A -1
C112 C -0.203(2) 0.520(3) 0.7344(12) 0.076(4) Uani 0.5 1 d PU A -1
H112 H -0.2716 0.5244 0.8011 0.091 Uiso 0.5 1 calc PR A -1
C113 C 0.010(3) 0.580(3) 0.6791(11) 0.069(3) Uani 0.5 1 d PU A -1
C114 C 0.123(3) 0.578(2) 0.5796(12) 0.065(3) Uani 0.5 1 d PU A -1
C115 C 0.333(3) 0.632(3) 0.5257(12) 0.091(5) Uani 0.5 1 d PU A -1
H115 H 0.4063 0.6286 0.4589 0.109 Uiso 0.5 1 calc PR A -1
C116 C 0.424(3) 0.692(4) 0.5776(19) 0.113(8) Uani 0.5 1 d PU A -1
H116 H 0.5642 0.7303 0.5436 0.136 Uiso 0.5 1 calc PR A -1
C117 C 0.324(4) 0.699(5) 0.675(2) 0.101(9) Uani 0.5 1 d PU A -1
H117 H 0.396 0.7428 0.7058 0.122 Uiso 0.5 1 calc PR A -1
C118 C 0.115(4) 0.641(4) 0.7295(17) 0.077(5) Uani 0.5 1 d PU A -1
H118 H 0.0435 0.6405 0.7962 0.093 Uiso 0.5 1 calc PR A -1
C1 C -0.2496(6) 0.1475(5) 0.0803(3) 0.0405(8) Uani 1 1 d . . .
C2 C 0.2438(6) 0.3750(5) -0.0385(3) 0.0392(8) Uani 1 1 d . . .
C11 C 0.1229(7) 0.0636(6) 0.1369(3) 0.0539(11) Uani 1 1 d . . .
H11 H 0.2471 0.0848 0.0792 0.065 Uiso 1 1 calc R . .
C12 C 0.1146(8) 0.0874(7) 0.2208(4) 0.0587(12) Uani 1 1 d . . .
H12 H 0.2315 0.1258 0.2195 0.07 Uiso 1 1 calc R . .
C13 C -0.0697(7) 0.0535(6) 0.3069(3) 0.0489(10) Uani 1 1 d . . .
C14 C -0.2403(7) -0.0043(6) 0.3056(3) 0.0524(11) Uani 1 1 d . . .
H14 H -0.3675 -0.0299 0.3624 0.063 Uiso 1 1 calc R . .
C15 C -0.2168(7) -0.0229(6) 0.2173(3) 0.0508(10) Uani 1 1 d . . .
H15 H -0.3312 -0.0614 0.2164 0.061 Uiso 1 1 calc R . .
C16 C -0.0816(8) 0.0823(6) 0.3992(3) 0.0551(11) Uani 1 1 d . . .
C21 C -0.2166(7) 0.2947(6) 0.8846(3) 0.0541(11) Uani 1 1 d . . .
H21 H -0.3311 0.2875 0.9441 0.065 Uiso 1 1 calc R . .
C22 C -0.2416(7) 0.2262(6) 0.8064(3) 0.0522(11) Uani 1 1 d . . .
H22 H -0.3694 0.1737 0.8132 0.063 Uiso 1 1 calc R . .
C23 C -0.0717(7) 0.2375(5) 0.7179(3) 0.0484(10) Uani 1 1 d . . .
C24 C 0.1127(8) 0.3125(7) 0.7120(4) 0.0597(12) Uani 1 1 d . . .
H24 H 0.2287 0.3201 0.6534 0.072 Uiso 1 1 calc R . .
C25 C 0.1230(8) 0.3761(7) 0.7940(3) 0.0556(12) Uani 1 1 d . . .
H25 H 0.2475 0.4249 0.7895 0.067 Uiso 1 1 calc R . .
C26 C -0.0814(8) 0.1799(6) 0.6287(4) 0.0568(12) Uani 1 1 d . . .
N1 N -0.1896(5) 0.0745(4) 0.0649(3) 0.0451(8) Uani 1 1 d . . .
N2 N 0.1844(6) 0.4349(4) -0.0388(3) 0.0451(8) Uani 1 1 d . . .
N11 N -0.0375(6) 0.0118(4) 0.1335(3) 0.0460(8) Uani 1 1 d . . .
N21 N -0.0379(6) 0.3709(4) 0.8799(3) 0.0468(8) Uani 1 1 d . . .
O11 O 0.0861(7) 0.1390(6) 0.3915(3) 0.0867(14) Uani 1 1 d . . .
H211 H 0.0666 0.1513 0.4451 0.13 Uiso 1 1 calc R . .
O12 O -0.2468(6) 0.0537(5) 0.4769(3) 0.0735(11) Uani 1 1 d . . .
O21 O -0.2549(6) 0.1175(5) 0.6391(3) 0.0744(11) Uani 1 1 d . . .
H221 H -0.2445 0.0907 0.5865 0.112 Uiso 1 1 calc R . .
O22 O 0.0779(7) 0.1976(6) 0.5505(3) 0.0823(13) Uani 1 1 d . . .
S1 S -0.33557(17) 0.25059(14) 0.10243(9) 0.0504(3) Uani 1 1 d . . .
S2 S 0.32254(18) 0.28611(14) -0.03619(9) 0.0507(3) Uani 1 1 d . . .
Ni1 Ni 0 0 0 0.0398(2) Uani 1 2 d S . .
Ni2 Ni 0 0.5 0 0.0394(2) Uani 1 2 d S . .

loop_
_atom_site_aniso_label
_atom_site_aniso_U_11
_atom_site_aniso_U_22
_atom_site_aniso_U_33
_atom_site_aniso_U_23
_atom_site_aniso_U_13
_atom_site_aniso_U_12
C101 0.110(13) 0.088(12) 0.117(11) 0.004(10) -0.071(11) 0.057(13)
C102 0.088(8) 0.061(8) 0.067(6) 0.002(6) -0.044(6) 0.039(9)
C103 0.19(2) 0.095(13) 0.071(10) -0.029(9) -0.079(11) 0.111(17)
C104 0.076(7) 0.090(8) 0.089(6) 0.009(6) -0.045(6) 0.049(7)
C105 0.19(3) 0.09(3) 0.119(15) -0.033(19) -0.107(19) 0.10(4)
C106 0.091(12) 0.076(17) 0.089(9) -0.001(11) -0.053(9) 0.048(18)
C107 0.126(19) 0.09(2) 0.072(9) 0.002(14) -0.046(10) 0.06(3)
C108 0.066(9) 0.074(10) 0.049(6) 0.000(7) -0.020(6) 0.044(11)
C109 0.053(5) 0.057(6) 0.047(5) 0.007(5) -0.019(4) 0.030(6)
C110 0.052(7) 0.070(9) 0.060(6) 0.011(6) -0.020(5) 0.032(8)
C111 0.069(7) 0.094(9) 0.060(5) 0.003(6) -0.021(5) 0.055(7)
C112 0.077(8) 0.067(10) 0.066(7) 0.002(6) -0.033(6) 0.037(10)
C113 0.076(8) 0.064(8) 0.064(7) 0.012(8) -0.033(6) 0.036(9)
C114 0.063(8) 0.060(10) 0.066(7) 0.014(7) -0.034(6) 0.025(12)
C115 0.069(8) 0.116(13) 0.074(8) 0.024(9) -0.030(6) 0.041(10)
C116 0.073(11) 0.142(17) 0.117(10) 0.033(12) -0.050(9) 0.041(12)
C117 0.100(11) 0.096(16) 0.116(11) 0.018(12) -0.077(10) 0.030(12)
C118 0.118(14) 0.075(13) 0.084(12) -0.014(12) -0.064(10) 0.067(17)
C1 0.038(2) 0.046(2) 0.038(2) 0.0029(17) -0.0185(17) 0.0235(18)
C2 0.0355(19) 0.040(2) 0.039(2) 0.0034(16) -0.0191(16) 0.0187(17)
C11 0.047(2) 0.075(3) 0.047(2) 0.002(2) -0.023(2) 0.038(2)
C12 0.053(3) 0.079(3) 0.055(3) -0.003(2) -0.033(2) 0.039(3)
C13 0.051(2) 0.056(3) 0.045(2) 0.0030(19) -0.026(2) 0.030(2)
C14 0.047(2) 0.066(3) 0.046(2) 0.004(2) -0.021(2) 0.033(2)
C15 0.048(2) 0.062(3) 0.049(2) 0.001(2) -0.026(2) 0.032(2)
C16 0.060(3) 0.070(3) 0.050(3) -0.004(2) -0.032(2) 0.041(3)
C21 0.043(2) 0.067(3) 0.048(2) -0.001(2) -0.024(2) 0.030(2)
C22 0.046(2) 0.063(3) 0.049(2) -0.001(2) -0.029(2) 0.028(2)
C23 0.056(3) 0.052(2) 0.051(2) -0.008(2) -0.035(2) 0.033(2)
C24 0.060(3) 0.084(4) 0.048(3) -0.009(2) -0.027(2) 0.051(3)
C25 0.051(3) 0.084(3) 0.052(3) -0.013(2) -0.031(2) 0.049(3)
C26 0.063(3) 0.068(3) 0.053(3) -0.007(2) -0.036(2) 0.041(3)
N1 0.0421(19) 0.0476(19) 0.048(2) 0.0039(15) -0.0203(16) 0.0273(17)
N2 0.0418(19) 0.0480(19) 0.052(2) 0.0022(16) -0.0226(16) 0.0283(17)
N11 0.045(2) 0.052(2) 0.0459(19) 0.0002(16) -0.0253(16) 0.0277(17)
N21 0.045(2) 0.055(2) 0.0441(19) -0.0021(16) -0.0242(16) 0.0302(18)
O11 0.079(3) 0.146(4) 0.054(2) -0.010(2) -0.040(2) 0.071(3)
O12 0.060(2) 0.106(3) 0.0466(19) 0.0022(19) -0.0254(17) 0.045(2)
O21 0.068(2) 0.105(3) 0.055(2) -0.009(2) -0.0406(19) 0.048(2)
O22 0.078(3) 0.142(4) 0.047(2) -0.018(2) -0.036(2) 0.077(3)
S1 0.0408(6) 0.0564(6) 0.0582(7) 0.0089(5) -0.0177(5) 0.0319(5)
S2 0.0452(6) 0.0471(6) 0.0728(8) 0.0020(5) -0.0335(6) 0.0272(5)
Ni1 0.0410(4) 0.0454(4) 0.0421(4) -0.0006(3) -0.0218(3) 0.0279(3)
Ni2 0.0409(4) 0.0458(4) 0.0412(4) -0.0014(3) -0.0220(3) 0.0283(3)

loop_
_atom_type_symbol
_atom_type_description
_atom_type_scat_dispersion_real
_atom_type_scat_dispersion_imag
_atom_type_scat_source
C C 0.0033 0.0016 'International Tables Vol C Tables 4.2.6.8 and 6.1.1.4'
H H 0 0 'International Tables Vol C Tables 4.2.6.8 and 6.1.1.4'
N N 0.0061 0.0033 'International Tables Vol C Tables 4.2.6.8 and 6.1.1.4'
O O 0.0106 0.006 'International Tables Vol C Tables 4.2.6.8 and 6.1.1.4'
S S 0.1246 0.1234 'International Tables Vol C Tables 4.2.6.8 and 6.1.1.4'
Ni Ni 0.3393 1.1124 'International Tables Vol C Tables 4.2.6.8 and 6.1.1.4'

loop_
_geom_angle_atom_site_label_1
_geom_angle_atom_site_label_2
_geom_angle_atom_site_label_3
_geom_angle
_geom_angle_site_symmetry_1
_geom_angle_site_symmetry_3
C105 C101 C106 120(2) . .
C105 C101 H101 120.1 . .
C106 C101 H101 120.1 . .
C108 C102 C106 122.0(15) . .
C108 C102 C107 122.5(18) . .
C106 C102 C107 115.6(17) . .
C107 C103 C105 118(2) . .
C107 C103 H103 120.8 . .
C105 C103 H103 120.8 . .
C110 C104 C106 122.7(14) . .
C110 C104 H104 118.7 . .
C106 C104 H104 118.7 . .
C101 C105 C103 122(2) . .
C101 C105 H105 119 . .
C103 C105 H105 119 . .
C101 C106 C102 122(2) . .
C101 C106 C104 123(2) . .
C102 C106 C104 115.4(15) . .
C103 C107 C102 121(2) . .
C103 C107 H107 119.3 . .
C102 C107 H107 119.3 . .
C109 C108 C102 120.4(16) . .
C109 C108 H108 119.8 . .
C102 C108 H108 119.8 . .
C108 C109 C110 119.6(13) . .
C108 C109 C114 122.4(15) . .
C110 C109 C114 117.9(12) . .
C104 C110 C111 122.3(12) . .
C104 C110 C109 119.8(13) . .
C111 C110 C109 117.8(12) . .
C112 C111 C110 124.1(13) . .
C112 C111 H111 118 . .
C110 C111 H111 118 . .
C111 C112 C113 119.4(15) . .
C111 C112 H112 120.3 . .
C113 C112 H112 120.3 . .
C114 C113 C112 123.7(17) . .
C114 C113 C118 118.2(16) . .
C112 C113 C118 118.0(16) . .
C113 C114 C115 123.0(15) . .
C113 C114 C109 117.0(16) . .
C115 C114 C109 120.0(15) . .
C116 C115 C114 115.8(18) . .
C116 C115 H115 122.1 . .
C114 C115 H115 122.1 . .
C117 C116 C115 124.6(19) . .
C117 C116 H116 117.7 . .
C115 C116 H116 117.7 . .
C116 C117 C118 120(2) . .
C116 C117 H117 119.9 . .
C118 C117 H117 119.9 . .
C117 C118 C113 118(2) . .
C117 C118 H118 120.9 . .
C113 C118 H118 120.9 . .
N1 C1 S1 179.8(6) . .
N2 C2 S2 178.6(4) . .
N11 C11 C12 123.6(4) . .
N11 C11 H11 118.2 . .
C12 C11 H11 118.2 . .
C11 C12 C13 118.9(9) . .
C11 C12 H12 120.5 . .
C13 C12 H12 120.5 . .
C12 C13 C14 118.7(4) . .
C12 C13 C16 120.1(4) . .
C14 C13 C16 121.1(4) . .
C13 C14 C15 118.3(4) . .
C13 C14 H14 120.8 . .
C15 C14 H14 120.8 . .
N11 C15 C14 123.3(4) . .
N11 C15 H15 118.4 . .
C14 C15 H15 118.4 . .
O12 C16 O11 124.3(4) . .
O12 C16 C13 120.2(4) . .
O11 C16 C13 115.5(4) . .
N21 C21 C22 123.9(4) . .
N21 C21 H21 118 . .
C22 C21 H21 118 . .
C21 C22 C23 118.2(4) . .
C21 C22 H22 120.9 . .
C23 C22 H22 120.9 . .
C24 C23 C22 118.7(4) . .
C24 C23 C26 120.1(4) . .
C22 C23 C26 121.1(4) . .
C25 C24 C23 119.1(4) . .
C25 C24 H24 120.4 . .
C23 C24 H24 120.4 . .
N21 C25 C24 123.0(4) . .
N21 C25 H25 118.5 . .
C24 C25 H25 118.5 . .
O22 C26 O21 124.7(4) . .
O22 C26 C23 118.6(4) . .
O21 C26 C23 116.7(4) . .
C1 N1 Ni1 160.5(3) . .
C2 N2 Ni2 161.8(4) . .
C11 N11 C15 117.1(4) . .
C11 N11 Ni1 120.7(3) . .
C15 N11 Ni1 122.1(3) . .
C21 N21 C25 116.9(4) . .
C21 N21 Ni2 121.5(3) . 1_556
C25 N21 Ni2 121.2(3) . 1_556
C16 O11 H211 109.5 . .
C26 O21 H221 109.5 . .
C1 S1 Ni2 101.33(15) . .
C2 S2 Ni1 99.74(14) . .
N1 Ni1 N1 180.0(2) 2 .
N1 Ni1 N11 90.86(14) 2 2
N1 Ni1 N11 89.14(14) . 2
N1 Ni1 N11 89.14(14) 2 .
N1 Ni1 N11 90.86(14) . .
N11 Ni1 N11 180.0(2) 2 .
N1 Ni1 S2 92.53(10) 2 2
N1 Ni1 S2 87.47(10) . 2
N11 Ni1 S2 89.60(10) 2 2
N11 Ni1 S2 90.40(10) . 2
N1 Ni1 S2 87.47(10) 2 .
N1 Ni1 S2 92.53(10) . .
N11 Ni1 S2 90.40(10) 2 .
N11 Ni1 S2 89.60(10) . .
S2 Ni1 S2 180.00(6) 2 .
N2 Ni2 N2 180 2_565 .
N2 Ni2 N21 89.74(14) 2_565 1_554
N2 Ni2 N21 90.26(14) . 1_554
N2 Ni2 N21 90.26(14) 2_565 2_566
N2 Ni2 N21 89.74(14) . 2_566
N21 Ni2 N21 180.00(13) 1_554 2_566
N2 Ni2 S1 93.87(11) 2_565 2_565
N2 Ni2 S1 86.13(11) . 2_565
N21 Ni2 S1 90.95(11) 1_554 2_565
N21 Ni2 S1 89.05(11) 2_566 2_565
N2 Ni2 S1 86.13(11) 2_565 .
N2 Ni2 S1 93.87(11) . .
N21 Ni2 S1 89.05(11) 1_554 .
N21 Ni2 S1 90.95(11) 2_566 .
S1 Ni2 S1 180 2_565 .

loop_
_geom_bond_atom_site_label_1
_geom_bond_atom_site_label_2
_geom_bond_distance
_geom_bond_site_symmetry_2
C101 C105 1.35(3) .
C101 C106 1.35(3) .
C101 H101 0.93 .
C102 C108 1.42(2) .
C102 C106 1.42(2) .
C102 C107 1.45(2) .
C103 C107 1.35(3) .
C103 C105 1.40(3) .
C103 H103 0.93 .
C104 C110 1.357(18) .
C104 C106 1.45(2) .
C104 H104 0.93 .
C105 H105 0.93 .
C107 H107 0.93 .
C108 C109 1.359(18) .
C108 H108 0.93 .
C109 C110 1.448(16) .
C109 C114 1.513(19) .
C110 C111 1.433(18) .
C111 C112 1.33(2) .
C111 H111 0.93 .
C112 C113 1.40(2) .
C112 H112 0.93 .
C113 C114 1.39(2) .
C113 C118 1.46(3) .
C114 C115 1.40(2) .
C115 C116 1.38(3) .
C115 H115 0.93 .
C116 C117 1.36(3) .
C116 H116 0.93 .
C117 C118 1.38(3) .
C117 H117 0.93 .
C118 H118 0.93 .
C1 N1 1.157(5) .
C1 S1 1.643(4) .
C2 N2 1.152(5) .
C2 S2 1.645(4) .
C11 N11 1.335(11) .
C11 C12 1.372(6) .
C11 H11 0.93 .
C12 C13 1.379(7) .
C12 H12 0.93 .
C13 C14 1.384(6) .
C13 C16 1.489(6) .
C14 C15 1.388(6) .
C14 H14 0.93 .
C15 N11 1.339(6) .
C15 H15 0.93 .
C16 O12 1.242(6) .
C16 O11 1.270(13) .
C21 N21 1.335(11) .
C21 C22 1.378(6) .
C21 H21 0.93 .
C22 C23 1.381(6) .
C22 H22 0.93 .
C23 C24 1.378(13) .
C23 C26 1.494(6) .
C24 C25 1.377(6) .
C24 H24 0.93 .
C25 N21 1.339(6) .
C25 H25 0.93 .
C26 O22 1.242(6) .
C26 O21 1.278(6) .
N1 Ni1 2.032(3) .
N2 Ni2 2.036(7) .
N11 Ni1 2.139(3) .
N21 Ni2 2.133(4) 1_556
O11 H211 0.82 .
O21 H221 0.82 .
S1 Ni2 2.5298(14) .
S2 Ni1 2.5158(14) .
Ni1 N1 2.032(3) 2
Ni1 N11 2.139(3) 2
Ni1 S2 2.5158(14) 2
Ni2 N2 2.036(7) 2_565
Ni2 N21 2.133(4) 1_554
Ni2 N21 2.133(4) 2_566
Ni2 S1 2.5298(14) 2_565

loop_
_geom_hbond_atom_site_label_D
_geom_hbond_atom_site_label_H
_geom_hbond_atom_site_label_A
_geom_hbond_distance_DH
_geom_hbond_distance_HA
_geom_hbond_distance_DA
_geom_hbond_angle_DHA
_geom_hbond_publ_flag
O11 H211 O22 0.8200 1.800 2.605(8) 169.00 yes
O21 H221 O12 0.82000 1.850 2.654(7) 167.00 yes
